data_4506162
loop_
_publ_author_name
'Ding, Caixia'
'Li, Xing'
'Ding, Yubin'
'Li, Xin'
'Ng, Seik Weng'
'Xie, Yongshu'

_publ_section_title
;
 Novel Bis(4,4&#x2032;-dipyridylamine) Ligand with a Flexible Butadiyne
 Linker: Syntheses, Structures, and Photoluminescence of d10Metal
 Coordination Polymers
;
_journal_issue 7
_journal_name_full 'Crystal Growth &amp; Design'
_journal_page_first 3465
_journal_paper_doi 10.1021/cg201655n
_journal_volume 12
_journal_year 2012
_chemical_formula_sum 'C36.5 H25 Cl Cu2 I2 N6'
_chemical_formula_weight 963.96
_chemical_name_systematic
; 
 ? 
;
_space_group_IT_number 2
_symmetry_cell_setting triclinic
_symmetry_space_group_name_Hall '-P 1'
_symmetry_space_group_name_H-M 'P -1'
_atom_sites_solution_hydrogens geom
_atom_sites_solution_primary direct
_atom_sites_solution_secondary difmap
_audit_creation_method SHELXL-97
_cell_angle_alpha 80.5110(10)
_cell_angle_beta 70.4030(10)
_cell_angle_gamma 86.894(2)
_cell_formula_units_Z 1
_cell_length_a 8.4628(12)
_cell_length_b 10.6640(15)
_cell_length_c 11.8808(19)
_cell_measurement_reflns_used 1001
_cell_measurement_temperature 298(2)
_cell_measurement_theta_max 26.171
_cell_measurement_theta_min 2.456
_cell_volume 996.3(3)
_computing_cell_refinement 'Bruker SMART'
_computing_data_collection 'Bruker SMART'
_computing_data_reduction 'Bruker SHELXTL'
_computing_molecular_graphics 'Bruker SHELXTL'
_computing_publication_material 'Bruker SHELXTL'
_computing_structure_refinement 'SHELXL-97 (Sheldrick, 1997)'
_computing_structure_solution 'SHELXS-97 (Sheldrick, 1990)'
_diffrn_ambient_temperature 298(2)
_diffrn_measured_fraction_theta_full 0.989
_diffrn_measured_fraction_theta_max 0.989
_diffrn_measurement_device_type 'CCD area detector'
_diffrn_measurement_method 'phi and omega scans'
_diffrn_radiation_monochromator graphite
_diffrn_radiation_source 'fine-focus sealed tube'
_diffrn_radiation_type MoK\a
_diffrn_radiation_wavelength 0.71073
_diffrn_reflns_av_R_equivalents 0.0564
_diffrn_reflns_av_sigmaI/netI 0.1053
_diffrn_reflns_limit_h_max 10
_diffrn_reflns_limit_h_min -9
_diffrn_reflns_limit_k_max 12
_diffrn_reflns_limit_k_min -9
_diffrn_reflns_limit_l_max 14
_diffrn_reflns_limit_l_min -13
_diffrn_reflns_number 5280
_diffrn_reflns_theta_full 25.02
_diffrn_reflns_theta_max 25.02
_diffrn_reflns_theta_min 2.46
_exptl_absorpt_coefficient_mu 2.715
_exptl_absorpt_correction_T_max 0.8121
_exptl_absorpt_correction_T_min 0.4023
_exptl_absorpt_correction_type multi-scan
_exptl_absorpt_process_details sadabs
_exptl_crystal_density_diffrn 1.607
_exptl_crystal_density_method 'not measured'
_exptl_crystal_F_000 467
_exptl_crystal_size_max 0.41
_exptl_crystal_size_mid 0.28
_exptl_crystal_size_min 0.08
_refine_diff_density_max 1.027
_refine_diff_density_min -0.515
_refine_diff_density_rms 0.143
_refine_ls_extinction_method none
_refine_ls_goodness_of_fit_ref 1.083
_refine_ls_hydrogen_treatment constr
_refine_ls_matrix_type full
_refine_ls_number_parameters 235
_refine_ls_number_reflns 3469
_refine_ls_number_restraints 0
_refine_ls_restrained_S_all 1.083
_refine_ls_R_factor_all 0.1240
_refine_ls_R_factor_gt 0.0651
_refine_ls_shift/su_max 0.001
_refine_ls_shift/su_mean 0.000
_refine_ls_structure_factor_coef Fsqd
_refine_ls_weighting_details 'calc w=1/[\s^2^(Fo^2^)+(0.0490P)^2^+0.0000P] where P=(Fo^2^+2Fc^2^)/3'
_refine_ls_weighting_scheme calc
_refine_ls_wR_factor_gt 0.1425
_refine_ls_wR_factor_ref 0.1597
_reflns_number_gt 1719
_reflns_number_total 3469
_reflns_threshold_expression >2sigma(I)
_cod_data_source_file cg201655n_si_007.cif
_cod_data_source_block 110506c
_cod_depositor_comments
;
The following automatic conversions were performed:

'_symmetry_cell_setting' value 'Triclinic' changed to 'triclinic'
according to /home/saulius/struct/CIF-dictionaries/cif_core.dic
dictionary named 'cif_core.dic' version 2.4.1 from 2010-06-29.

Automatic conversion script
Id: cif_fix_values 1891 2012-01-12 08:04:46Z andrius 
;
_cod_original_sg_symbol_H-M P-1
_cod_original_formula_sum 'C36.50 H25 Cl Cu2 I2 N6'
_cod_database_code 4506162

loop_
_symmetry_equiv_pos_as_xyz
'x, y, z'
'-x, -y, -z'

loop_
_atom_site_label
_atom_site_type_symbol
_atom_site_fract_x
_atom_site_fract_y
_atom_site_fract_z
_atom_site_U_iso_or_equiv
_atom_site_adp_type
_atom_site_occupancy
_atom_site_symmetry_multiplicity
_atom_site_calc_flag
_atom_site_refinement_flags
Cu1 Cu 0.84909(14) -0.02676(11) 0.57998(13) 0.0712(5) Uani 1 1 d .
I1 I 0.89409(9) 0.04367(7) 0.34113(8) 0.0791(3) Uani 1 1 d .
Cl1 Cl 0.387(7) 1.095(5) 1.031(4) 0.34(2) Uani 0.25 1 d P
Cl2 Cl 0.149(6) 0.988(5) 0.964(4) 0.34(2) Uani 0.25 1 d P
N1 N 0.4379(8) 0.4652(7) 0.7057(7) 0.057(2) Uani 1 1 d .
N2 N 0.6943(9) 0.1182(7) 0.6498(8) 0.067(2) Uani 1 1 d .
N3 N 0.7190(9) 0.8067(7) 0.6239(8) 0.062(2) Uani 1 1 d .
C1 C -0.4146(12) 0.4953(10) 0.9743(9) 0.067(3) Uani 1 1 d .
C2 C -0.2691(13) 0.4889(11) 0.9302(10) 0.072(3) Uani 1 1 d .
C3 C -0.0878(11) 0.4816(10) 0.8695(10) 0.060(3) Uani 1 1 d .
C4 C 0.0055(11) 0.3821(10) 0.9069(9) 0.065(3) Uani 1 1 d .
H4 H -0.0484 0.3179 0.9693 0.078 Uiso 1 1 calc R
C5 C 0.1794(11) 0.3776(9) 0.8516(9) 0.063(3) Uani 1 1 d .
H5 H 0.2414 0.3122 0.8787 0.076 Uiso 1 1 calc R
C6 C 0.2565(10) 0.4682(8) 0.7594(9) 0.052(3) Uani 1 1 d .
C7 C 0.1677(12) 0.5669(10) 0.7172(9) 0.066(3) Uani 1 1 d .
H7 H 0.2227 0.6283 0.6524 0.079 Uiso 1 1 calc R
C8 C -0.0019(12) 0.5729(10) 0.7721(10) 0.065(3) Uani 1 1 d .
H8 H -0.0617 0.6393 0.7441 0.078 Uiso 1 1 calc R
C9 C 0.7553(11) 0.2114(9) 0.6870(9) 0.063(3) Uani 1 1 d .
H9 H 0.8595 0.1989 0.6974 0.076 Uiso 1 1 calc R
C10 C 0.6749(10) 0.3230(8) 0.7106(9) 0.058(3) Uani 1 1 d .
H10 H 0.7209 0.3820 0.7405 0.069 Uiso 1 1 calc R
C11 C 0.5228(11) 0.3482(8) 0.6896(9) 0.052(2) Uani 1 1 d .
C12 C 0.4560(11) 0.2528(8) 0.6514(9) 0.063(3) Uani 1 1 d .
H12 H 0.3538 0.2642 0.6378 0.075 Uiso 1 1 calc R
C13 C 0.5461(12) 0.1395(9) 0.6341(10) 0.069(3) Uani 1 1 d .
H13 H 0.4999 0.0756 0.6102 0.083 Uiso 1 1 calc R
C14 C 0.7711(11) 0.7101(9) 0.5603(9) 0.063(3) Uani 1 1 d .
H14 H 0.8715 0.7205 0.4959 0.075 Uiso 1 1 calc R
C15 C 0.6872(11) 0.5982(9) 0.5836(9) 0.060(3) Uani 1 1 d .
H15 H 0.7326 0.5338 0.5382 0.072 Uiso 1 1 calc R
C16 C 0.5326(11) 0.5809(8) 0.6762(9) 0.056(3) Uani 1 1 d .
C17 C 0.4760(11) 0.6807(9) 0.7439(9) 0.060(3) Uani 1 1 d .
H17 H 0.3760 0.6733 0.8087 0.072 Uiso 1 1 calc R
C18 C 0.5705(12) 0.7886(9) 0.7128(10) 0.072(3) Uani 1 1 d .
H18 H 0.5287 0.8547 0.7566 0.086 Uiso 1 1 calc R
C19 C 0.32(2) 0.955(18) 1.008(14) 0.33(8) Uani 0.25 1 d P
H19A H 0.4104 0.9190 0.9460 0.399 Uiso 0.25 1 calc PR
H19B H 0.2936 0.8941 1.0822 0.399 Uiso 0.25 1 calc PR

loop_
_atom_site_aniso_label
_atom_site_aniso_U_11
_atom_site_aniso_U_22
_atom_site_aniso_U_33
_atom_site_aniso_U_23
_atom_site_aniso_U_13
_atom_site_aniso_U_12
Cu1 0.0494(7) 0.0422(7) 0.1189(12) -0.0265(8) -0.0180(7) 0.0040(6)
I1 0.0621(5) 0.0651(5) 0.1125(7) -0.0174(4) -0.0318(4) 0.0094(4)
Cl1 0.35(6) 0.34(6) 0.33(5) -0.04(4) -0.11(4) 0.01(5)
Cl2 0.34(5) 0.34(6) 0.33(5) -0.05(4) -0.10(4) 0.00(5)
N1 0.035(4) 0.037(4) 0.094(6) -0.016(4) -0.010(4) 0.009(3)
N2 0.038(5) 0.056(5) 0.112(7) -0.037(5) -0.019(5) 0.006(4)
N3 0.050(5) 0.044(5) 0.092(7) -0.027(5) -0.020(5) 0.006(4)
C1 0.045(6) 0.080(8) 0.079(8) -0.028(6) -0.016(6) 0.005(6)
C2 0.051(7) 0.095(9) 0.079(8) -0.044(7) -0.019(6) 0.015(6)
C3 0.045(6) 0.060(7) 0.084(8) -0.026(6) -0.028(6) 0.010(5)
C4 0.052(6) 0.056(7) 0.078(8) -0.014(6) -0.007(6) 0.001(5)
C5 0.048(6) 0.039(6) 0.097(8) -0.008(6) -0.017(6) 0.002(5)
C6 0.038(5) 0.036(5) 0.081(7) -0.023(5) -0.012(5) 0.003(4)
C7 0.056(7) 0.062(7) 0.077(8) -0.017(6) -0.017(6) 0.012(5)
C8 0.045(6) 0.072(8) 0.081(8) -0.021(6) -0.024(6) 0.021(5)
C9 0.042(5) 0.054(6) 0.094(8) -0.018(6) -0.022(5) 0.008(5)
C10 0.039(5) 0.044(6) 0.095(8) -0.029(6) -0.022(5) 0.013(4)
C11 0.043(5) 0.034(5) 0.075(7) -0.023(5) -0.007(5) 0.006(4)
C12 0.051(6) 0.037(6) 0.103(9) -0.021(6) -0.025(6) 0.003(5)
C13 0.059(7) 0.040(6) 0.110(9) -0.028(6) -0.022(6) -0.002(5)
C14 0.046(6) 0.047(6) 0.082(8) -0.010(6) -0.004(5) -0.005(5)
C15 0.050(6) 0.049(6) 0.073(7) -0.024(5) -0.004(5) 0.004(5)
C16 0.043(5) 0.031(5) 0.092(8) -0.010(5) -0.023(6) 0.011(4)
C17 0.038(5) 0.048(6) 0.085(8) -0.029(6) 0.000(5) 0.010(4)
C18 0.055(7) 0.043(6) 0.106(9) -0.030(6) -0.002(6) 0.001(5)
C19 0.3(2) 0.3(2) 0.32(18) -0.05(16) -0.11(15) 0.0(2)

loop_
_atom_type_symbol
_atom_type_description
_atom_type_scat_dispersion_real
_atom_type_scat_dispersion_imag
_atom_type_scat_source
C C 0.0033 0.0016 'International Tables Vol C Tables 4.2.6.8 and 6.1.1.4'
H H 0.0000 0.0000 'International Tables Vol C Tables 4.2.6.8 and 6.1.1.4'
N N 0.0061 0.0033 'International Tables Vol C Tables 4.2.6.8 and 6.1.1.4'
Cl Cl 0.1484 0.1585 'International Tables Vol C Tables 4.2.6.8 and 6.1.1.4'
I I -0.4742 1.8119 'International Tables Vol C Tables 4.2.6.8 and 6.1.1.4'
Cu Cu 0.3201 1.2651 'International Tables Vol C Tables 4.2.6.8 and 6.1.1.4'

loop_
_geom_angle_atom_site_label_1
_geom_angle_atom_site_label_2
_geom_angle_atom_site_label_3
_geom_angle
_geom_angle_site_symmetry_1
_geom_angle_site_symmetry_3
N3 Cu1 N2 110.6(3) 1_545 .
N3 Cu1 I1 112.3(2) 1_545 2_756
N2 Cu1 I1 108.8(2) . 2_756
N3 Cu1 Cu1 128.3(2) 1_545 2_756
N2 Cu1 Cu1 119.9(2) . 2_756
I1 Cu1 Cu1 61.94(5) 2_756 2_756
N3 Cu1 I1 103.6(2) 1_545 .
N2 Cu1 I1 100.1(3) . .
I1 Cu1 I1 120.61(5) 2_756 .
Cu1 Cu1 I1 58.68(6) 2_756 .
Cu1 I1 Cu1 59.39(5) 2_756 .
C19 Cl2 Cl2 144(7) . 2_577
C11 N1 C16 119.7(7) . .
C11 N1 C6 120.4(7) . .
C16 N1 C6 119.8(7) . .
C13 N2 C9 116.5(8) . .
C13 N2 Cu1 121.5(7) . .
C9 N2 Cu1 120.3(6) . .
C18 N3 C14 115.2(8) . .
C18 N3 Cu1 122.6(6) . 1_565
C14 N3 Cu1 122.1(7) . 1_565
C2 C1 C1 179.1(16) . 2_467
C1 C2 C3 177.4(12) . .
C4 C3 C8 117.5(9) . .
C4 C3 C2 120.7(10) . .
C8 C3 C2 121.8(10) . .
C3 C4 C5 120.6(9) . .
C3 C4 H4 119.7 . .
C5 C4 H4 119.7 . .
C6 C5 C4 119.7(9) . .
C6 C5 H5 120.2 . .
C4 C5 H5 120.2 . .
C5 C6 C7 121.5(9) . .
C5 C6 N1 119.2(9) . .
C7 C6 N1 119.3(9) . .
C8 C7 C6 119.1(10) . .
C8 C7 H7 120.5 . .
C6 C7 H7 120.5 . .
C7 C8 C3 121.6(10) . .
C7 C8 H8 119.2 . .
C3 C8 H8 119.2 . .
N2 C9 C10 124.4(9) . .
N2 C9 H9 117.8 . .
C10 C9 H9 117.8 . .
C9 C10 C11 119.4(9) . .
C9 C10 H10 120.3 . .
C11 C10 H10 120.3 . .
C10 C11 C12 117.4(8) . .
C10 C11 N1 122.1(8) . .
C12 C11 N1 120.5(8) . .
C11 C12 C13 118.6(9) . .
C11 C12 H12 120.7 . .
C13 C12 H12 120.7 . .
N2 C13 C12 123.7(9) . .
N2 C13 H13 118.2 . .
C12 C13 H13 118.2 . .
N3 C14 C15 124.6(9) . .
N3 C14 H14 117.7 . .
C15 C14 H14 117.7 . .
C14 C15 C16 119.5(9) . .
C14 C15 H15 120.2 . .
C16 C15 H15 120.2 . .
C15 C16 C17 116.7(8) . .
C15 C16 N1 122.4(8) . .
C17 C16 N1 120.9(8) . .
C18 C17 C16 118.8(9) . .
C18 C17 H17 120.6 . .
C16 C17 H17 120.6 . .
N3 C18 C17 125.1(9) . .
N3 C18 H18 117.4 . .
C17 C18 H18 117.4 . .
Cl2 C19 Cl1 107(10) . .
Cl2 C19 H19A 110.2 . .
Cl1 C19 H19A 110.2 . .
Cl2 C19 H19B 110.2 . .
Cl1 C19 H19B 110.2 . .
H19A C19 H19B 108.5 . .

loop_
_geom_bond_atom_site_label_1
_geom_bond_atom_site_label_2
_geom_bond_distance
_geom_bond_site_symmetry_2
Cu1 N3 2.040(7) 1_545
Cu1 N2 2.066(7) .
Cu1 I1 2.6273(15) 2_756
Cu1 Cu1 2.647(2) 2_756
Cu1 I1 2.7139(18) .
I1 Cu1 2.6273(15) 2_756
Cl1 C19 1.72(16) .
Cl2 C19 1.71(14) .
Cl2 Cl2 2.39(9) 2_577
N1 C11 1.414(10) .
N1 C16 1.436(10) .
N1 C6 1.452(10) .
N2 C13 1.331(12) .
N2 C9 1.343(11) .
N3 C18 1.342(11) .
N3 C14 1.345(11) .
N3 Cu1 2.040(7) 1_565
C1 C2 1.168(11) .
C1 C1 1.373(19) 2_467
C2 C3 1.465(13) .
C3 C4 1.391(13) .
C3 C8 1.398(13) .
C4 C5 1.398(11) .
C4 H4 0.9300 .
C5 C6 1.341(12) .
C5 H5 0.9300 .
C6 C7 1.385(12) .
C7 C8 1.366(12) .
C7 H7 0.9300 .
C8 H8 0.9300 .
C9 C10 1.361(12) .
C9 H9 0.9300 .
C10 C11 1.395(12) .
C10 H10 0.9300 .
C11 C12 1.395(11) .
C12 C13 1.400(12) .
C12 H12 0.9300 .
C13 H13 0.9300 .
C14 C15 1.362(11) .
C14 H14 0.9300 .
C15 C16 1.397(11) .
C15 H15 0.9300 .
C16 C17 1.407(12) .
C17 C18 1.364(12) .
C17 H17 0.9300 .
C18 H18 0.9300 .
C19 H19A 0.9700 .
C19 H19B 0.9700 .

loop_
_geom_torsion_atom_site_label_1
_geom_torsion_atom_site_label_2
_geom_torsion_atom_site_label_3
_geom_torsion_atom_site_label_4
_geom_torsion
_geom_torsion_site_symmetry_1
_geom_torsion_site_symmetry_4
N3 Cu1 I1 Cu1 -126.7(2) 1_545 2_756
N2 Cu1 I1 Cu1 119.0(2) . 2_756
I1 Cu1 I1 Cu1 0.0 2_756 2_756
N3 Cu1 N2 C13 -49.5(9) 1_545 .
I1 Cu1 N2 C13 -173.3(7) 2_756 .
Cu1 Cu1 N2 C13 118.9(7) 2_756 .
I1 Cu1 N2 C13 59.3(8) . .
N3 Cu1 N2 C9 146.3(8) 1_545 .
I1 Cu1 N2 C9 22.5(9) 2_756 .
Cu1 Cu1 N2 C9 -45.3(9) 2_756 .
I1 Cu1 N2 C9 -104.8(8) . .
C1 C1 C2 C3 -79(100) 2_467 .
C1 C2 C3 C4 -128(26) . .
C1 C2 C3 C8 52(27) . .
C8 C3 C4 C5 2.5(14) . .
C2 C3 C4 C5 -177.7(9) . .
C3 C4 C5 C6 -1.9(15) . .
C4 C5 C6 C7 0.1(15) . .
C4 C5 C6 N1 177.7(8) . .
C11 N1 C6 C5 38.8(13) . .
C16 N1 C6 C5 -137.0(9) . .
C11 N1 C6 C7 -143.5(9) . .
C16 N1 C6 C7 40.7(13) . .
C5 C6 C7 C8 1.0(14) . .
N1 C6 C7 C8 -176.7(9) . .
C6 C7 C8 C3 -0.2(15) . .
C4 C3 C8 C7 -1.5(15) . .
C2 C3 C8 C7 178.8(9) . .
C13 N2 C9 C10 1.0(16) . .
Cu1 N2 C9 C10 165.9(8) . .
N2 C9 C10 C11 -3.6(17) . .
C9 C10 C11 C12 3.6(15) . .
C9 C10 C11 N1 -176.3(9) . .
C16 N1 C11 C10 35.7(14) . .
C6 N1 C11 C10 -140.1(9) . .
C16 N1 C11 C12 -144.1(9) . .
C6 N1 C11 C12 40.1(14) . .
C10 C11 C12 C13 -1.3(15) . .
N1 C11 C12 C13 178.6(9) . .
C9 N2 C13 C12 1.5(16) . .
Cu1 N2 C13 C12 -163.2(8) . .
C11 C12 C13 N2 -1.3(16) . .
C18 N3 C14 C15 -2.4(16) . .
Cu1 N3 C14 C15 -178.2(8) 1_565 .
N3 C14 C15 C16 2.7(17) . .
C14 C15 C16 C17 -2.6(15) . .
C14 C15 C16 N1 -179.8(9) . .
C11 N1 C16 C15 31.7(14) . .
C6 N1 C16 C15 -152.5(9) . .
C11 N1 C16 C17 -145.4(9) . .
C6 N1 C16 C17 30.4(14) . .
C15 C16 C17 C18 2.5(15) . .
N1 C16 C17 C18 179.7(9) . .
C14 N3 C18 C17 2.4(16) . .
Cu1 N3 C18 C17 178.1(9) 1_565 .
C16 C17 C18 N3 -2.5(17) . .
Cl2 Cl2 C19 Cl1 -85(14) 2_577 .
